data_7249088
loop_
_publ_author_name
'Hu, Peng'
'Ding, Manman'
'Gao, Xinpeng'
'Zhu, Aixin'
'Xiao, Fengping'
'Cao, Jiangfei'
'Zhang, Yiquan'

_publ_section_title
;
 Apparently improved energy barrier of Dy(iii) SMMs by adopting the
 bridging bipyrimidine ligand
;
_journal_issue 34
_journal_name_full CrystEngComm
_journal_page_first 4657
_journal_page_last 4668
_journal_paper_doi 10.1039/D4CE00436A
_journal_volume 26
_journal_year 2024
_chemical_formula_sum 'C49 H46 F9 Gd N2 O6'
_chemical_formula_weight 1087.13
_space_group_IT_number 14
_space_group_name_Hall '-P 2ybc'
_space_group_name_H-M_alt 'P 1 21/c 1'
_symmetry_cell_setting monoclinic
_symmetry_space_group_name_H-M 'P 1 21/c 1'
_atom_sites_solution_hydrogens geom
_atom_sites_solution_primary direct
_atom_sites_solution_secondary difmap
_audit_creation_method SHELXL-97
_audit_update_record
;
2020-06-15 deposited with the CCDC.	2024-07-22 downloaded from the CCDC.
;
_cell_angle_alpha 90.00
_cell_angle_beta 106.6050(10)
_cell_angle_gamma 90.00
_cell_formula_units_Z 4
_cell_length_a 15.7398(8)
_cell_length_b 17.6702(8)
_cell_length_c 18.6995(9)
_cell_measurement_reflns_used 9379
_cell_measurement_temperature 173(2)
_cell_measurement_theta_max 28.31
_cell_measurement_theta_min 2.86
_cell_volume 4983.9(4)
_computing_structure_refinement 'SHELXL-97 (Sheldrick, 1997)'
_computing_structure_solution 'SHELXS-97 (Sheldrick, 1990)'
_diffrn_ambient_temperature 173(2)
_diffrn_measured_fraction_theta_full 0.990
_diffrn_measured_fraction_theta_max 0.990
_diffrn_measurement_device_type 'Bruker APEX-II CCD'
_diffrn_radiation_monochromator graphite
_diffrn_radiation_source 'fine-focus sealed tube'
_diffrn_radiation_type MoK\a
_diffrn_radiation_wavelength 0.71073
_diffrn_reflns_av_R_equivalents 0.0274
_diffrn_reflns_av_sigmaI/netI 0.0125
_diffrn_reflns_limit_h_max 18
_diffrn_reflns_limit_h_min -18
_diffrn_reflns_limit_k_max 21
_diffrn_reflns_limit_k_min -21
_diffrn_reflns_limit_l_max 22
_diffrn_reflns_limit_l_min -22
_diffrn_reflns_number 98170
_diffrn_reflns_theta_full 25.01
_diffrn_reflns_theta_max 25.01
_diffrn_reflns_theta_min 2.86
_exptl_absorpt_coefficient_mu 1.412
_exptl_absorpt_correction_T_max 0.9201
_exptl_absorpt_correction_T_min 0.6160
_exptl_absorpt_correction_type psi-scan
_exptl_crystal_density_diffrn 1.449
_exptl_crystal_density_method 'not measured'
_exptl_crystal_description block
_exptl_crystal_F_000 2188
_exptl_crystal_size_max 0.38
_exptl_crystal_size_mid 0.30
_exptl_crystal_size_min 0.06
_refine_diff_density_max 2.277
_refine_diff_density_min -0.780
_refine_diff_density_rms 0.080
_refine_ls_extinction_method none
_refine_ls_goodness_of_fit_ref 0.990
_refine_ls_hydrogen_treatment mixed
_refine_ls_matrix_type full
_refine_ls_number_parameters 608
_refine_ls_number_reflns 8696
_refine_ls_number_restraints 30
_refine_ls_restrained_S_all 1.000
_refine_ls_R_factor_all 0.0394
_refine_ls_R_factor_gt 0.0334
_refine_ls_shift/su_max 0.002
_refine_ls_shift/su_mean 0.000
_refine_ls_structure_factor_coef Fsqd
_refine_ls_weighting_details 'calc w=1/[\s^2^(Fo^2^)+(0.1000P)^2^+4.5000P] where P=(Fo^2^+2Fc^2^)/3'
_refine_ls_weighting_scheme calc
_refine_ls_wR_factor_gt 0.1053
_refine_ls_wR_factor_ref 0.1223
_reflns_number_gt 7741
_reflns_number_total 8696
_reflns_threshold_expression >2sigma(I)
_cod_data_source_file d4ce00436a2.cif
_cod_data_source_block mo_151212c_0m-auto
_cod_depositor_comments 'Adding full bibliography for 7249087--7249094.cif.'
_cod_original_sg_symbol_H-M 'P 21/c'
_cod_database_code 7249088

loop_
_symmetry_equiv_pos_as_xyz
'x, y, z'
'-x, y+1/2, -z+1/2'
'-x, -y, -z'
'x, -y-1/2, z-1/2'

loop_
_atom_site_label
_atom_site_type_symbol
_atom_site_fract_x
_atom_site_fract_y
_atom_site_fract_z
_atom_site_U_iso_or_equiv
_atom_site_adp_type
_atom_site_occupancy
_atom_site_symmetry_multiplicity
_atom_site_calc_flag
_atom_site_refinement_flags
_atom_site_disorder_assembly
_atom_site_disorder_group
Gd1 Gd 0.320991(9) 0.587805(8) 0.303600(8) 0.02459(10) Uani 1 1 d U . .
O1 O 0.26590(16) 0.66224(13) 0.19810(12) 0.0326(5) Uani 1 1 d . . .
F2 F 0.4441(2) 0.5441(2) 0.04688(16) 0.0896(12) Uani 1 1 d . . .
F3 F 0.4602(2) 0.46075(15) 0.1326(2) 0.0787(9) Uani 1 1 d . . .
F4 F 0.53844(19) 0.5598(2) 0.1500(2) 0.0811(9) Uani 1 1 d . . .
O5 O 0.40574(16) 0.56238(15) 0.22017(13) 0.0354(5) Uani 1 1 d . . .
O6 O 0.46115(16) 0.64750(13) 0.35388(13) 0.0335(5) Uani 1 1 d . . .
O7 O 0.29845(15) 0.71213(13) 0.34471(13) 0.0328(5) Uani 1 1 d . . .
F8 F 0.63152(17) 0.7045(2) 0.4125(2) 0.0915(12) Uani 1 1 d . . .
F9 F 0.59833(15) 0.79913(13) 0.33977(14) 0.0524(6) Uani 1 1 d . . .
F10 F 0.5946(2) 0.68879(18) 0.2947(2) 0.0885(11) Uani 1 1 d . . .
O11 O 0.17298(17) 0.59183(13) 0.30412(14) 0.0349(6) Uani 1 1 d . . .
O12 O 0.24054(15) 0.49675(14) 0.21664(13) 0.0340(5) Uani 1 1 d . . .
F13 F 0.0377(2) 0.6955(2) 0.2698(2) 0.0903(12) Uani 1 1 d . . .
F14 F 0.0050(3) 0.6004(3) 0.3231(2) 0.1040(14) Uani 1 1 d . . .
F15 F -0.04985(18) 0.6141(2) 0.2056(2) 0.0901(12) Uani 1 1 d . . .
N1 N 0.33107(18) 0.56182(16) 0.44001(15) 0.0297(6) Uani 1 1 d . . .
C1 C 0.3896(3) 0.5736(2) 0.1513(2) 0.0333(8) Uani 1 1 d . . .
N2 N 0.39418(19) 0.46413(16) 0.35813(15) 0.0317(6) Uani 1 1 d . . .
C2 C 0.2640(2) 0.65976(18) 0.13024(17) 0.0285(7) Uani 1 1 d . . .
C3 C 0.1949(2) 0.7080(2) 0.07885(18) 0.0315(7) Uani 1 1 d . . .
C4 C 0.1793(3) 0.7083(2) 0.0016(2) 0.0424(9) Uani 1 1 d . . .
H4 H 0.2124 0.6761 -0.0212 0.051 Uiso 1 1 calc R . .
C5 C 0.1156(3) 0.7557(3) -0.0413(2) 0.0541(11) Uani 1 1 d . . .
H5 H 0.1056 0.7557 -0.0939 0.065 Uiso 1 1 calc R . .
C6 C 0.0661(3) 0.8029(3) -0.0110(2) 0.0570(12) Uani 1 1 d . . .
H6 H 0.0224 0.8350 -0.0420 0.068 Uiso 1 1 calc R . .
C7 C 0.0810(3) 0.8031(3) 0.0650(3) 0.0554(11) Uani 1 1 d . . .
H7 H 0.0475 0.8357 0.0870 0.066 Uiso 1 1 calc R . .
C8 C 0.1446(3) 0.7557(2) 0.1097(2) 0.0423(9) Uani 1 1 d . . .
H8 H 0.1540 0.7559 0.1622 0.051 Uiso 1 1 calc R . .
C9 C 0.3232(2) 0.6164(2) 0.1040(2) 0.0350(8) Uani 1 1 d . . .
H9 H 0.3176 0.6163 0.0520 0.042 Uiso 1 1 calc R . .
C10 C 0.4574(3) 0.5340(2) 0.1187(2) 0.0455(9) Uani 1 1 d . . .
C11 C 0.4078(2) 0.44597(18) 0.43064(18) 0.0283(7) Uani 1 1 d . . .
C12 C 0.4490(2) 0.37901(19) 0.46009(19) 0.0345(7) Uani 1 1 d . . .
H12 H 0.4586 0.3681 0.5116 0.041 Uiso 1 1 calc R . .
C13 C 0.4761(3) 0.3280(2) 0.4152(2) 0.0425(9) Uani 1 1 d . . .
C14 C 0.5209(4) 0.2545(3) 0.4452(3) 0.0607(12) Uani 1 1 d . . .
H14A H 0.5277 0.2234 0.4038 0.091 Uiso 1 1 calc R . .
H14B H 0.4848 0.2272 0.4716 0.091 Uiso 1 1 calc R . .
H14C H 0.5795 0.2650 0.4798 0.091 Uiso 1 1 calc R . .
C15 C 0.4612(3) 0.3464(2) 0.3404(2) 0.0485(10) Uani 1 1 d . . .
H15 H 0.4786 0.3129 0.3074 0.058 Uiso 1 1 calc R . .
C16 C 0.4207(3) 0.41441(19) 0.3151(2) 0.0435(10) Uani 1 1 d . . .
H16 H 0.4111 0.4267 0.2639 0.052 Uiso 1 1 calc R . .
C17 C 0.3736(2) 0.50040(17) 0.47638(18) 0.0273(6) Uani 1 1 d . . .
C18 C 0.2955(3) 0.6100(2) 0.4783(2) 0.0395(8) Uani 1 1 d . . .
H18 H 0.2643 0.6528 0.4530 0.047 Uiso 1 1 calc R . .
C19 C 0.3019(3) 0.6008(2) 0.5530(2) 0.0447(9) Uani 1 1 d . . .
H19 H 0.2753 0.6365 0.5779 0.054 Uiso 1 1 calc R . .
C1A C 0.3475(3) 0.5390(2) 0.5916(2) 0.0402(8) Uani 1 1 d . . .
C20 C 0.3540(4) 0.5266(3) 0.6729(2) 0.0617(13) Uani 1 1 d . . .
H20A H 0.3618 0.5754 0.6988 0.093 Uiso 1 1 calc R . .
H20B H 0.4049 0.4939 0.6955 0.093 Uiso 1 1 calc R . .
H20C H 0.2996 0.5024 0.6770 0.093 Uiso 1 1 calc R . .
C21 C 0.3826(2) 0.4878(2) 0.55133(19) 0.0348(7) Uani 1 1 d . . .
H21 H 0.4128 0.4440 0.5752 0.042 Uiso 1 1 calc R . .
C22 C 0.4801(2) 0.7162(2) 0.34747(18) 0.0319(7) Uani 1 1 d . . .
C23 C 0.4259(2) 0.7792(2) 0.3408(2) 0.0347(8) Uani 1 1 d . . .
H23 H 0.4490 0.8274 0.3339 0.042 Uiso 1 1 calc R . .
C24 C 0.3378(2) 0.77404(18) 0.34387(16) 0.0293(7) Uani 1 1 d . . .
C25 C 0.2865(2) 0.84414(19) 0.34760(18) 0.0329(7) Uani 1 1 d . . .
C26 C 0.1944(3) 0.8425(2) 0.3189(2) 0.0422(9) Uani 1 1 d . . .
H26 H 0.1658 0.7978 0.2957 0.051 Uiso 1 1 calc R . .
C27 C 0.1444(4) 0.9060(3) 0.3242(4) 0.0659(15) Uani 1 1 d . . .
H27 H 0.0818 0.9056 0.3035 0.079 Uiso 1 1 calc R . .
C28 C 0.1877(4) 0.9708(3) 0.3604(4) 0.0747(15) Uani 1 1 d . . .
H28 H 0.1540 1.0140 0.3657 0.090 Uiso 1 1 calc R . .
C29 C 0.2778(4) 0.9723(3) 0.3882(4) 0.0735(15) Uani 1 1 d . . .
H29 H 0.3062 1.0166 0.4124 0.088 Uiso 1 1 calc R . .
C30 C 0.3281(3) 0.91008(19) 0.3817(3) 0.0480(11) Uani 1 1 d . . .
H30 H 0.3909 0.9121 0.4004 0.058 Uiso 1 1 calc R . .
C31 C 0.5767(3) 0.7279(2) 0.3488(2) 0.0433(9) Uani 1 1 d . . .
C32 C 0.1042(2) 0.5800(2) 0.2512(2) 0.0350(8) Uani 1 1 d . . .
C33 C 0.0924(2) 0.5360(2) 0.1888(2) 0.0395(8) Uani 1 1 d . . .
H33 H 0.0354 0.5339 0.1536 0.047 Uiso 1 1 calc R . .
C34 C 0.1627(2) 0.49325(19) 0.1747(2) 0.0323(7) Uani 1 1 d . . .
C35 C 0.1455(3) 0.4432(2) 0.1074(2) 0.0359(8) Uani 1 1 d . . .
C36 C 0.0597(3) 0.4257(2) 0.0640(2) 0.0452(9) Uani 1 1 d . . .
H36 H 0.0100 0.4455 0.0770 0.054 Uiso 1 1 calc R . .
C37 C 0.0468(3) 0.3795(3) 0.0021(2) 0.0569(11) Uani 1 1 d . . .
H37 H -0.0116 0.3672 -0.0270 0.068 Uiso 1 1 calc R . .
C38 C 0.1183(4) 0.3514(3) -0.0174(2) 0.0585(12) Uani 1 1 d . . .
H38 H 0.1094 0.3203 -0.0603 0.070 Uiso 1 1 calc R . .
C39 C 0.2041(3) 0.3684(3) 0.0258(3) 0.0641(13) Uani 1 1 d . . .
H39 H 0.2533 0.3489 0.0120 0.077 Uiso 1 1 calc R . .
C40 C 0.2183(3) 0.4136(2) 0.0892(3) 0.0521(12) Uani 1 1 d . . .
H40 H 0.2768 0.4241 0.1194 0.062 Uiso 1 1 calc R . .
C41 C 0.0226(3) 0.6215(3) 0.2617(3) 0.0545(12) Uani 1 1 d . . .
C43 C -0.1425(8) 0.8852(8) 0.1266(7) 0.143(4) Uani 1 1 d . . .
H43A H -0.1626 0.9324 0.1453 0.172 Uiso 1 1 calc R . .
H43B H -0.0781 0.8802 0.1513 0.172 Uiso 1 1 calc R . .
C44 C -0.1551(6) 0.8936(7) 0.0480(8) 0.143(4) Uani 1 1 d U . .
H44A H -0.2199 0.8953 0.0240 0.171 Uiso 1 1 calc R . .
H44B H -0.1332 0.8465 0.0306 0.171 Uiso 1 1 calc R . .
C42 C -0.1695(8) 0.8032(7) 0.2255(9) 0.163(5) Uani 1 1 d . . .
H42A H -0.1846 0.8483 0.2508 0.196 Uiso 1 1 calc R . .
H42B H -0.1046 0.7959 0.2446 0.196 Uiso 1 1 calc R . .
C45 C -0.1163(9) 0.9568(7) 0.0178(8) 0.170(5) Uani 1 1 d U . .
H45A H -0.1305 0.9516 -0.0366 0.255 Uiso 1 1 calc R . .
H45B H -0.0518 0.9565 0.0395 0.255 Uiso 1 1 calc R . .
H45C H -0.1405 1.0045 0.0300 0.255 Uiso 1 1 calc R . .
C46 C -0.1896(8) 0.8186(10) 0.1509(8) 0.168(5) Uani 1 1 d . . .
H46A H -0.2543 0.8278 0.1324 0.201 Uiso 1 1 calc R . .
H46B H -0.1769 0.7727 0.1255 0.201 Uiso 1 1 calc R . .
C47 C -0.2135(7) 0.7361(8) 0.2482(8) 0.152(4) Uani 1 1 d U . .
H47A H -0.2782 0.7452 0.2344 0.182 Uiso 1 1 calc R . .
H47B H -0.2031 0.6913 0.2200 0.182 Uiso 1 1 calc R . .
C48 C -0.1826(10) 0.7196(10) 0.3267(10) 0.207(6) Uani 1 1 d U . .
H48A H -0.2191 0.6795 0.3388 0.311 Uiso 1 1 calc R . .
H48B H -0.1868 0.7653 0.3552 0.311 Uiso 1 1 calc R . .
H48C H -0.1207 0.7029 0.3395 0.311 Uiso 1 1 calc R . .

loop_
_atom_site_aniso_label
_atom_site_aniso_U_11
_atom_site_aniso_U_22
_atom_site_aniso_U_33
_atom_site_aniso_U_23
_atom_site_aniso_U_13
_atom_site_aniso_U_12
Gd1 0.02430(13) 0.02429(13) 0.02149(13) 0.00205(5) 0.00060(8) 0.00201(5)
O1 0.0383(13) 0.0339(12) 0.0249(12) 0.0036(9) 0.0081(10) 0.0078(10)
F2 0.106(2) 0.123(3) 0.0522(16) 0.0192(17) 0.0430(17) 0.067(2)
F3 0.099(2) 0.0428(15) 0.117(3) 0.0076(15) 0.068(2) 0.0243(14)
F4 0.0438(16) 0.100(2) 0.110(3) -0.014(2) 0.0393(17) 0.0034(16)
O5 0.0339(13) 0.0389(13) 0.0322(13) 0.0052(11) 0.0077(10) 0.0087(11)
O6 0.0320(12) 0.0264(12) 0.0364(13) 0.0054(10) 0.0008(10) -0.0001(9)
O7 0.0351(13) 0.0279(12) 0.0327(12) 0.0015(9) 0.0055(10) -0.0003(10)
F8 0.0311(13) 0.112(3) 0.114(3) 0.070(2) -0.0075(14) -0.0108(14)
F9 0.0410(12) 0.0437(13) 0.0720(16) 0.0137(11) 0.0153(11) -0.0089(10)
F10 0.076(2) 0.0656(19) 0.149(3) -0.028(2) 0.073(2) -0.0121(15)
O11 0.0309(14) 0.0461(15) 0.0237(13) -0.0051(9) 0.0013(11) -0.0027(9)
O12 0.0307(13) 0.0332(13) 0.0321(12) -0.0053(10) -0.0008(10) 0.0019(10)
F13 0.0489(16) 0.079(2) 0.129(3) -0.050(2) 0.0040(17) 0.0182(15)
F14 0.065(2) 0.175(4) 0.085(3) -0.002(2) 0.044(2) 0.019(2)
F15 0.0364(14) 0.133(3) 0.081(2) -0.064(2) -0.0143(14) 0.0233(17)
N1 0.0293(14) 0.0291(14) 0.0275(14) -0.0009(12) 0.0030(11) -0.0001(12)
C1 0.0329(19) 0.0339(17) 0.035(2) 0.0029(15) 0.0122(16) 0.0000(15)
N2 0.0412(16) 0.0277(14) 0.0234(14) 0.0026(11) 0.0044(12) 0.0053(12)
C2 0.0287(16) 0.0287(16) 0.0270(16) 0.0073(13) 0.0062(13) -0.0031(13)
C3 0.0289(17) 0.0343(18) 0.0297(17) 0.0068(14) 0.0060(14) 0.0017(14)
C4 0.043(2) 0.054(2) 0.0305(18) 0.0082(16) 0.0109(16) 0.0058(17)
C5 0.053(2) 0.076(3) 0.030(2) 0.020(2) 0.0065(18) 0.012(2)
C6 0.051(3) 0.068(3) 0.045(2) 0.020(2) 0.0020(19) 0.021(2)
C7 0.051(2) 0.060(3) 0.054(3) 0.010(2) 0.012(2) 0.023(2)
C8 0.047(2) 0.049(2) 0.0308(19) 0.0054(16) 0.0106(16) 0.0130(17)
C9 0.041(2) 0.0362(19) 0.0299(18) 0.0065(15) 0.0142(16) 0.0076(16)
C10 0.047(2) 0.047(2) 0.046(2) 0.0082(18) 0.0189(18) 0.0147(18)
C11 0.0253(15) 0.0267(16) 0.0289(16) -0.0006(13) 0.0014(13) -0.0002(13)
C12 0.0414(19) 0.0291(18) 0.0275(17) 0.0049(14) 0.0009(14) 0.0019(15)
C13 0.056(2) 0.0313(18) 0.0374(19) 0.0032(15) 0.0090(17) 0.0119(16)
C14 0.088(4) 0.043(2) 0.048(2) 0.0134(19) 0.015(2) 0.026(2)
C15 0.070(3) 0.037(2) 0.036(2) -0.0026(16) 0.0098(19) 0.0169(19)
C16 0.068(3) 0.033(2) 0.0255(19) -0.0014(13) 0.0071(19) 0.0136(16)
C17 0.0267(15) 0.0238(15) 0.0285(16) 0.0013(12) 0.0031(13) -0.0007(12)
C18 0.049(2) 0.0343(18) 0.037(2) 0.0054(16) 0.0148(17) 0.0147(18)
C19 0.056(3) 0.046(2) 0.033(2) -0.0045(16) 0.0151(19) 0.0095(18)
C1A 0.055(2) 0.038(2) 0.0277(18) 0.0046(15) 0.0117(16) 0.0001(17)
C20 0.094(4) 0.067(3) 0.029(2) 0.0043(19) 0.024(2) 0.016(3)
C21 0.0416(19) 0.0323(18) 0.0278(17) 0.0058(14) 0.0053(14) 0.0024(14)
C22 0.0281(17) 0.0359(18) 0.0278(16) 0.0064(14) 0.0019(13) -0.0020(14)
C23 0.0406(19) 0.0273(17) 0.0351(18) 0.0048(14) 0.0090(15) -0.0016(14)
C24 0.0398(18) 0.0282(17) 0.0162(14) 0.0019(12) 0.0023(13) 0.0026(14)
C25 0.0395(19) 0.0300(17) 0.0289(16) 0.0053(13) 0.0091(14) 0.0035(14)
C26 0.046(2) 0.043(2) 0.0353(19) -0.0015(16) 0.0070(16) 0.0084(17)
C27 0.057(3) 0.060(3) 0.077(4) 0.003(2) 0.012(3) 0.028(2)
C28 0.078(4) 0.046(3) 0.100(4) -0.003(3) 0.026(3) 0.026(3)
C29 0.079(4) 0.041(2) 0.106(4) -0.014(3) 0.034(3) 0.005(2)
C30 0.048(3) 0.033(2) 0.066(3) -0.0065(16) 0.021(2) -0.0006(15)
C31 0.037(2) 0.038(2) 0.054(2) 0.0151(18) 0.0121(18) -0.0009(16)
C32 0.0271(18) 0.045(2) 0.0289(18) -0.0058(14) 0.0018(15) -0.0025(14)
C33 0.0286(17) 0.048(2) 0.0348(19) -0.0110(16) -0.0015(14) -0.0002(15)
C34 0.0359(18) 0.0302(17) 0.0277(16) -0.0012(14) 0.0040(14) -0.0026(14)
C35 0.042(2) 0.0294(18) 0.0315(18) -0.0051(14) 0.0028(15) -0.0038(15)
C36 0.041(2) 0.052(2) 0.034(2) -0.0119(17) -0.0027(17) -0.0014(18)
C37 0.057(3) 0.056(3) 0.045(2) -0.014(2) -0.006(2) -0.003(2)
C38 0.078(3) 0.050(3) 0.042(2) -0.0201(19) 0.007(2) -0.001(2)
C39 0.059(3) 0.077(3) 0.052(3) -0.027(2) 0.009(2) 0.011(2)
C40 0.046(3) 0.048(3) 0.061(3) -0.0181(18) 0.013(2) -0.0012(17)
C41 0.028(2) 0.078(3) 0.053(3) -0.032(2) 0.0041(18) -0.001(2)
C43 0.123(8) 0.143(8) 0.151(10) -0.025(8) 0.018(7) 0.063(7)
C44 0.085(5) 0.162(7) 0.172(8) -0.013(6) 0.023(5) 0.051(5)
C42 0.152(10) 0.130(9) 0.191(13) -0.040(9) 0.020(9) 0.055(8)
C45 0.151(7) 0.131(7) 0.215(9) 0.013(7) 0.030(7) 0.054(6)
C46 0.131(9) 0.232(17) 0.145(10) -0.015(10) 0.049(8) 0.077(10)
C47 0.111(6) 0.167(8) 0.196(8) -0.011(7) 0.072(6) 0.023(6)
C48 0.189(9) 0.220(10) 0.224(10) -0.007(8) 0.076(8) 0.024(8)

loop_
_atom_type_symbol
_atom_type_description
_atom_type_scat_dispersion_real
_atom_type_scat_dispersion_imag
_atom_type_scat_source
C C 0.0033 0.0016 'International Tables Vol C Tables 4.2.6.8 and 6.1.1.4'
H H 0.0000 0.0000 'International Tables Vol C Tables 4.2.6.8 and 6.1.1.4'
F F 0.0171 0.0103 'International Tables Vol C Tables 4.2.6.8 and 6.1.1.4'
Gd Gd -0.1653 3.9035 'International Tables Vol C Tables 4.2.6.8 and 6.1.1.4'
N N 0.0061 0.0033 'International Tables Vol C Tables 4.2.6.8 and 6.1.1.4'
O O 0.0106 0.0060 'International Tables Vol C Tables 4.2.6.8 and 6.1.1.4'

loop_
_geom_angle_atom_site_label_1
_geom_angle_atom_site_label_2
_geom_angle_atom_site_label_3
_geom_angle
_geom_angle_site_symmetry_1
_geom_angle_site_symmetry_3
_geom_angle_publ_flag
O1 Gd1 O11 81.69(9) . . ?
O1 Gd1 O5 72.04(8) . . ?
O11 Gd1 O5 139.44(8) . . ?
O1 Gd1 O12 78.80(9) . . ?
O11 Gd1 O12 71.73(8) . . ?
O5 Gd1 O12 73.22(9) . . ?
O1 Gd1 O6 99.40(8) . . ?
O11 Gd1 O6 142.91(8) . . ?
O5 Gd1 O6 73.24(9) . . ?
O12 Gd1 O6 145.19(8) . . ?
O1 Gd1 O7 72.46(8) . . ?
O11 Gd1 O7 74.35(8) . . ?
O5 Gd1 O7 123.40(8) . . ?
O12 Gd1 O7 138.03(8) . . ?
O6 Gd1 O7 70.83(8) . . ?
O1 Gd1 N2 147.48(8) . . ?
O11 Gd1 N2 111.27(9) . . ?
O5 Gd1 N2 79.93(9) . . ?
O12 Gd1 N2 77.56(8) . . ?
O6 Gd1 N2 87.71(9) . . ?
O7 Gd1 N2 138.89(8) . . ?
O1 Gd1 N1 148.47(8) . . ?
O11 Gd1 N1 77.19(9) . . ?
O5 Gd1 N1 137.63(8) . . ?
O12 Gd1 N1 115.50(9) . . ?
O6 Gd1 N1 84.21(8) . . ?
O7 Gd1 N1 79.41(8) . . ?
N2 Gd1 N1 63.45(9) . . ?
C2 O1 Gd1 136.9(2) . . ?
C1 O5 Gd1 131.2(2) . . ?
C22 O6 Gd1 127.2(2) . . ?
C24 O7 Gd1 132.6(2) . . ?
C32 O11 Gd1 128.9(2) . . ?
C34 O12 Gd1 134.1(2) . . ?
C18 N1 C17 117.8(3) . . ?
C18 N1 Gd1 120.4(2) . . ?
C17 N1 Gd1 121.8(2) . . ?
O5 C1 C9 129.6(3) . . ?
O5 C1 C10 112.0(3) . . ?
C9 C1 C10 118.4(3) . . ?
C16 N2 C11 117.5(3) . . ?
C16 N2 Gd1 120.5(2) . . ?
C11 N2 Gd1 122.0(2) . . ?
O1 C2 C9 123.0(3) . . ?
O1 C2 C3 115.5(3) . . ?
C9 C2 C3 121.5(3) . . ?
C8 C3 C4 118.4(3) . . ?
C8 C3 C2 118.4(3) . . ?
C4 C3 C2 123.2(3) . . ?
C5 C4 C3 119.3(4) . . ?
C5 C4 H4 120.3 . . ?
C3 C4 H4 120.3 . . ?
C6 C5 C4 122.3(4) . . ?
C6 C5 H5 118.8 . . ?
C4 C5 H5 118.8 . . ?
C5 C6 C7 118.8(4) . . ?
C5 C6 H6 120.6 . . ?
C7 C6 H6 120.6 . . ?
C6 C7 C8 120.2(4) . . ?
C6 C7 H7 119.9 . . ?
C8 C7 H7 119.9 . . ?
C7 C8 C3 120.9(4) . . ?
C7 C8 H8 119.5 . . ?
C3 C8 H8 119.5 . . ?
C1 C9 C2 122.1(3) . . ?
C1 C9 H9 119.0 . . ?
C2 C9 H9 119.0 . . ?
F2 C10 F3 108.8(4) . . ?
F2 C10 F4 105.0(4) . . ?
F3 C10 F4 106.1(4) . . ?
F2 C10 C1 114.7(3) . . ?
F3 C10 C1 110.8(3) . . ?
F4 C10 C1 111.0(4) . . ?
N2 C11 C12 121.6(3) . . ?
N2 C11 C17 116.4(3) . . ?
C12 C11 C17 121.9(3) . . ?
C13 C12 C11 120.5(3) . . ?
C13 C12 H12 119.8 . . ?
C11 C12 H12 119.8 . . ?
C12 C13 C15 117.8(3) . . ?
C12 C13 C14 122.0(3) . . ?
C15 C13 C14 120.2(4) . . ?
C13 C14 H14A 109.5 . . ?
C13 C14 H14B 109.5 . . ?
H14A C14 H14B 109.5 . . ?
C13 C14 H14C 109.5 . . ?
H14A C14 H14C 109.5 . . ?
H14B C14 H14C 109.5 . . ?
C16 C15 C13 118.6(4) . . ?
C16 C15 H15 120.7 . . ?
C13 C15 H15 120.7 . . ?
N2 C16 C15 124.0(4) . . ?
N2 C16 H16 118.0 . . ?
C15 C16 H16 118.0 . . ?
N1 C17 C21 122.0(3) . . ?
N1 C17 C11 116.0(3) . . ?
C21 C17 C11 121.9(3) . . ?
N1 C18 C19 123.1(4) . . ?
N1 C18 H18 118.4 . . ?
C19 C18 H18 118.4 . . ?
C18 C19 C1A 119.8(4) . . ?
C18 C19 H19 120.1 . . ?
C1A C19 H19 120.1 . . ?
C21 C1A C19 117.1(3) . . ?
C21 C1A C20 121.9(4) . . ?
C19 C1A C20 120.9(4) . . ?
C1A C20 H20A 109.5 . . ?
C1A C20 H20B 109.5 . . ?
H20A C20 H20B 109.5 . . ?
C1A C20 H20C 109.5 . . ?
H20A C20 H20C 109.5 . . ?
H20B C20 H20C 109.5 . . ?
C17 C21 C1A 120.2(3) . . ?
C17 C21 H21 119.9 . . ?
C1A C21 H21 119.9 . . ?
O6 C22 C23 128.7(3) . . ?
O6 C22 C31 112.9(3) . . ?
C23 C22 C31 118.4(3) . . ?
C22 C23 C24 122.2(3) . . ?
C22 C23 H23 118.9 . . ?
C24 C23 H23 118.9 . . ?
O7 C24 C23 123.4(3) . . ?
O7 C24 C25 116.5(3) . . ?
C23 C24 C25 120.1(3) . . ?
C26 C25 C30 119.6(3) . . ?
C26 C25 C24 118.8(3) . . ?
C30 C25 C24 121.6(3) . . ?
C27 C26 C25 120.2(4) . . ?
C27 C26 H26 119.9 . . ?
C25 C26 H26 119.9 . . ?
C26 C27 C28 119.0(5) . . ?
C26 C27 H27 120.5 . . ?
C28 C27 H27 120.5 . . ?
C29 C28 C27 120.6(4) . . ?
C29 C28 H28 119.7 . . ?
C27 C28 H28 119.7 . . ?
C28 C29 C30 120.8(5) . . ?
C28 C29 H29 119.6 . . ?
C30 C29 H29 119.6 . . ?
C29 C30 C25 119.8(5) . . ?
C29 C30 H30 120.1 . . ?
C25 C30 H30 120.1 . . ?
F10 C31 F8 107.5(4) . . ?
F10 C31 F9 106.3(3) . . ?
F8 C31 F9 106.6(3) . . ?
F10 C31 C22 110.2(3) . . ?
F8 C31 C22 111.2(3) . . ?
F9 C31 C22 114.6(3) . . ?
O11 C32 C33 129.8(4) . . ?
O11 C32 C41 112.5(3) . . ?
C33 C32 C41 117.7(3) . . ?
C32 C33 C34 122.4(3) . . ?
C32 C33 H33 118.8 . . ?
C34 C33 H33 118.8 . . ?
O12 C34 C33 121.9(3) . . ?
O12 C34 C35 117.7(3) . . ?
C33 C34 C35 120.3(3) . . ?
C40 C35 C36 120.2(4) . . ?
C40 C35 C34 117.7(3) . . ?
C36 C35 C34 122.1(4) . . ?
C37 C36 C35 120.2(4) . . ?
C37 C36 H36 119.9 . . ?
C35 C36 H36 119.9 . . ?
C38 C37 C36 120.1(4) . . ?
C38 C37 H37 120.0 . . ?
C36 C37 H37 120.0 . . ?
C37 C38 C39 120.1(4) . . ?
C37 C38 H38 120.0 . . ?
C39 C38 H38 120.0 . . ?
C38 C39 C40 120.7(5) . . ?
C38 C39 H39 119.7 . . ?
C40 C39 H39 119.7 . . ?
C35 C40 C39 118.8(4) . . ?
C35 C40 H40 120.6 . . ?
C39 C40 H40 120.6 . . ?
F14 C41 F15 108.5(4) . . ?
F14 C41 F13 104.8(4) . . ?
F15 C41 F13 105.9(4) . . ?
F14 C41 C32 111.7(4) . . ?
F15 C41 C32 114.6(3) . . ?
F13 C41 C32 110.7(4) . . ?
C44 C43 C46 116.6(12) . . ?
C44 C43 H43A 108.1 . . ?
C46 C43 H43A 108.1 . . ?
C44 C43 H43B 108.1 . . ?
C46 C43 H43B 108.1 . . ?
H43A C43 H43B 107.3 . . ?
C43 C44 C45 121.7(13) . . ?
C43 C44 H44A 106.9 . . ?
C45 C44 H44A 106.9 . . ?
C43 C44 H44B 106.9 . . ?
C45 C44 H44B 106.9 . . ?
H44A C44 H44B 106.7 . . ?
C46 C42 C47 117.2(14) . . ?
C46 C42 H42A 108.0 . . ?
C47 C42 H42A 108.0 . . ?
C46 C42 H42B 108.0 . . ?
C47 C42 H42B 108.0 . . ?
H42A C42 H42B 107.2 . . ?
C44 C45 H45A 109.5 . . ?
C44 C45 H45B 109.5 . . ?
H45A C45 H45B 109.5 . . ?
C44 C45 H45C 109.5 . . ?
H45A C45 H45C 109.5 . . ?
H45B C45 H45C 109.5 . . ?
C42 C46 C43 117.9(14) . . ?
C42 C46 H46A 107.8 . . ?
C43 C46 H46A 107.8 . . ?
C42 C46 H46B 107.8 . . ?
C43 C46 H46B 107.8 . . ?
H46A C46 H46B 107.2 . . ?
C48 C47 C42 113.7(13) . . ?
C48 C47 H47A 108.8 . . ?
C42 C47 H47A 108.8 . . ?
C48 C47 H47B 108.8 . . ?
C42 C47 H47B 108.8 . . ?
H47A C47 H47B 107.7 . . ?
C47 C48 H48A 109.5 . . ?
C47 C48 H48B 109.5 . . ?
H48A C48 H48B 109.5 . . ?
C47 C48 H48C 109.5 . . ?
H48A C48 H48C 109.5 . . ?
H48B C48 H48C 109.5 . . ?

loop_
_geom_bond_atom_site_label_1
_geom_bond_atom_site_label_2
_geom_bond_distance
_geom_bond_site_symmetry_2
_geom_bond_publ_flag
Gd1 O1 2.323(2) . ?
Gd1 O11 2.334(3) . ?
Gd1 O5 2.367(2) . ?
Gd1 O12 2.379(2) . ?
Gd1 O6 2.383(2) . ?
Gd1 O7 2.387(2) . ?
Gd1 N2 2.544(3) . ?
Gd1 N1 2.552(3) . ?
O1 C2 1.262(4) . ?
F2 C10 1.310(5) . ?
F3 C10 1.319(5) . ?
F4 C10 1.322(5) . ?
O5 C1 1.255(5) . ?
O6 C22 1.263(4) . ?
O7 C24 1.259(4) . ?
F8 C31 1.322(5) . ?
F9 C31 1.327(4) . ?
F10 C31 1.320(5) . ?
O11 C32 1.258(5) . ?
O12 C34 1.253(4) . ?
F13 C41 1.330(6) . ?
F14 C41 1.311(6) . ?
F15 C41 1.317(5) . ?
N1 C18 1.335(5) . ?
N1 C17 1.352(4) . ?
C1 C9 1.385(5) . ?
C1 C10 1.542(5) . ?
N2 C16 1.337(5) . ?
N2 C11 1.350(4) . ?
C2 C9 1.399(5) . ?
C2 C3 1.496(4) . ?
C3 C8 1.389(5) . ?
C3 C4 1.395(5) . ?
C4 C5 1.375(6) . ?
C4 H4 0.9500 . ?
C5 C6 1.370(7) . ?
C5 H5 0.9500 . ?
C6 C7 1.373(6) . ?
C6 H6 0.9500 . ?
C7 C8 1.387(6) . ?
C7 H7 0.9500 . ?
C8 H8 0.9500 . ?
C9 H9 0.9500 . ?
C11 C12 1.386(5) . ?
C11 C17 1.486(5) . ?
C12 C13 1.380(5) . ?
C12 H12 0.9500 . ?
C13 C15 1.389(5) . ?
C13 C14 1.507(5) . ?
C14 H14A 0.9800 . ?
C14 H14B 0.9800 . ?
C14 H14C 0.9800 . ?
C15 C16 1.378(5) . ?
C15 H15 0.9500 . ?
C16 H16 0.9500 . ?
C17 C21 1.386(5) . ?
C18 C19 1.381(6) . ?
C18 H18 0.9500 . ?
C19 C1A 1.391(6) . ?
C19 H19 0.9500 . ?
C1A C21 1.389(5) . ?
C1A C20 1.508(5) . ?
C20 H20A 0.9800 . ?
C20 H20B 0.9800 . ?
C20 H20C 0.9800 . ?
C21 H21 0.9500 . ?
C22 C23 1.386(5) . ?
C22 C31 1.529(5) . ?
C23 C24 1.408(5) . ?
C23 H23 0.9500 . ?
C24 C25 1.491(5) . ?
C25 C26 1.394(5) . ?
C25 C30 1.398(5) . ?
C26 C27 1.392(6) . ?
C26 H26 0.9500 . ?
C27 C28 1.404(8) . ?
C27 H27 0.9500 . ?
C28 C29 1.363(8) . ?
C28 H28 0.9500 . ?
C29 C30 1.380(6) . ?
C29 H29 0.9500 . ?
C30 H30 0.9500 . ?
C32 C33 1.371(5) . ?
C32 C41 1.538(6) . ?
C33 C34 1.425(5) . ?
C33 H33 0.9500 . ?
C34 C35 1.497(5) . ?
C35 C40 1.387(6) . ?
C35 C36 1.399(5) . ?
C36 C37 1.383(6) . ?
C36 H36 0.9500 . ?
C37 C38 1.371(7) . ?
C37 H37 0.9500 . ?
C38 C39 1.393(7) . ?
C38 H38 0.9500 . ?
C39 C40 1.394(6) . ?
C39 H39 0.9500 . ?
C40 H40 0.9500 . ?
C43 C44 1.432(16) . ?
C43 C46 1.528(17) . ?
C43 H43A 0.9900 . ?
C43 H43B 0.9900 . ?
C44 C45 1.462(16) . ?
C44 H44A 0.9900 . ?
C44 H44B 0.9900 . ?
C42 C46 1.367(16) . ?
C42 C47 1.494(16) . ?
C42 H42A 0.9900 . ?
C42 H42B 0.9900 . ?
C45 H45A 0.9800 . ?
C45 H45B 0.9800 . ?
C45 H45C 0.9800 . ?
C46 H46A 0.9900 . ?
C46 H46B 0.9900 . ?
C47 C48 1.437(17) . ?
C47 H47A 0.9900 . ?
C47 H47B 0.9900 . ?
C48 H48A 0.9800 . ?
C48 H48B 0.9800 . ?
C48 H48C 0.9800 . ?

loop_
_geom_torsion_atom_site_label_1
_geom_torsion_atom_site_label_2
_geom_torsion_atom_site_label_3
_geom_torsion_atom_site_label_4
_geom_torsion
_geom_torsion_site_symmetry_1
_geom_torsion_site_symmetry_2
_geom_torsion_site_symmetry_3
_geom_torsion_site_symmetry_4
_geom_torsion_publ_flag
O11 Gd1 O1 C2 -123.6(3) . . . . ?
O5 Gd1 O1 C2 25.1(3) . . . . ?
O12 Gd1 O1 C2 -50.7(3) . . . . ?
O6 Gd1 O1 C2 93.9(3) . . . . ?
O7 Gd1 O1 C2 160.3(3) . . . . ?
N2 Gd1 O1 C2 -6.7(4) . . . . ?
N1 Gd1 O1 C2 -171.8(3) . . . . ?
O1 Gd1 O5 C1 -19.4(3) . . . . ?
O11 Gd1 O5 C1 32.8(4) . . . . ?
O12 Gd1 O5 C1 64.0(3) . . . . ?
O6 Gd1 O5 C1 -125.5(3) . . . . ?
O7 Gd1 O5 C1 -73.0(3) . . . . ?
N2 Gd1 O5 C1 143.9(3) . . . . ?
N1 Gd1 O5 C1 173.6(3) . . . . ?
O1 Gd1 O6 C22 29.8(3) . . . . ?
O11 Gd1 O6 C22 -58.9(3) . . . . ?
O5 Gd1 O6 C22 97.7(3) . . . . ?
O12 Gd1 O6 C22 113.6(3) . . . . ?
O7 Gd1 O6 C22 -37.9(3) . . . . ?
N2 Gd1 O6 C22 177.8(3) . . . . ?
N1 Gd1 O6 C22 -118.6(3) . . . . ?
O1 Gd1 O7 C24 -70.6(3) . . . . ?
O11 Gd1 O7 C24 -156.7(3) . . . . ?
O5 Gd1 O7 C24 -17.2(3) . . . . ?
O12 Gd1 O7 C24 -119.6(3) . . . . ?
O6 Gd1 O7 C24 36.3(3) . . . . ?
N2 Gd1 O7 C24 98.7(3) . . . . ?
N1 Gd1 O7 C24 123.8(3) . . . . ?
O1 Gd1 O11 C32 48.4(3) . . . . ?
O5 Gd1 O11 C32 -1.1(3) . . . . ?
O12 Gd1 O11 C32 -32.5(3) . . . . ?
O6 Gd1 O11 C32 143.0(3) . . . . ?
O7 Gd1 O11 C32 122.4(3) . . . . ?
N2 Gd1 O11 C32 -100.7(3) . . . . ?
N1 Gd1 O11 C32 -155.2(3) . . . . ?
O1 Gd1 O12 C34 -52.4(3) . . . . ?
O11 Gd1 O12 C34 32.4(3) . . . . ?
O5 Gd1 O12 C34 -126.8(3) . . . . ?
O6 Gd1 O12 C34 -142.8(3) . . . . ?
O7 Gd1 O12 C34 -5.2(4) . . . . ?
N2 Gd1 O12 C34 150.1(3) . . . . ?
N1 Gd1 O12 C34 97.8(3) . . . . ?
O1 Gd1 N1 C18 -5.9(4) . . . . ?
O11 Gd1 N1 C18 -55.1(3) . . . . ?
O5 Gd1 N1 C18 149.9(3) . . . . ?
O12 Gd1 N1 C18 -117.4(3) . . . . ?
O6 Gd1 N1 C18 92.6(3) . . . . ?
O7 Gd1 N1 C18 21.1(3) . . . . ?
N2 Gd1 N1 C18 -177.0(3) . . . . ?
O1 Gd1 N1 C17 175.5(2) . . . . ?
O11 Gd1 N1 C17 126.3(2) . . . . ?
O5 Gd1 N1 C17 -28.7(3) . . . . ?
O12 Gd1 N1 C17 64.0(3) . . . . ?
O6 Gd1 N1 C17 -86.0(2) . . . . ?
O7 Gd1 N1 C17 -157.5(2) . . . . ?
N2 Gd1 N1 C17 4.4(2) . . . . ?
Gd1 O5 C1 C9 12.4(6) . . . . ?
Gd1 O5 C1 C10 -169.3(2) . . . . ?
O1 Gd1 N2 C16 4.9(4) . . . . ?
O11 Gd1 N2 C16 113.7(3) . . . . ?
O5 Gd1 N2 C16 -25.7(3) . . . . ?
O12 Gd1 N2 C16 49.2(3) . . . . ?
O6 Gd1 N2 C16 -99.0(3) . . . . ?
O7 Gd1 N2 C16 -156.0(3) . . . . ?
N1 Gd1 N2 C16 176.3(3) . . . . ?
O1 Gd1 N2 C11 -175.1(2) . . . . ?
O11 Gd1 N2 C11 -66.3(3) . . . . ?
O5 Gd1 N2 C11 154.3(3) . . . . ?
O12 Gd1 N2 C11 -130.8(3) . . . . ?
O6 Gd1 N2 C11 81.0(3) . . . . ?
O7 Gd1 N2 C11 24.0(3) . . . . ?
N1 Gd1 N2 C11 -3.7(2) . . . . ?
Gd1 O1 C2 C9 -20.9(5) . . . . ?
Gd1 O1 C2 C3 160.4(2) . . . . ?
O1 C2 C3 C8 5.5(5) . . . . ?
C9 C2 C3 C8 -173.2(4) . . . . ?
O1 C2 C3 C4 -175.5(3) . . . . ?
C9 C2 C3 C4 5.8(5) . . . . ?
C8 C3 C4 C5 0.4(6) . . . . ?
C2 C3 C4 C5 -178.6(4) . . . . ?
C3 C4 C5 C6 -0.3(7) . . . . ?
C4 C5 C6 C7 0.3(8) . . . . ?
C5 C6 C7 C8 -0.4(8) . . . . ?
C6 C7 C8 C3 0.5(7) . . . . ?
C4 C3 C8 C7 -0.5(6) . . . . ?
C2 C3 C8 C7 178.5(4) . . . . ?
O5 C1 C9 C2 4.3(7) . . . . ?
C10 C1 C9 C2 -174.0(4) . . . . ?
O1 C2 C9 C1 -1.0(6) . . . . ?
C3 C2 C9 C1 177.6(3) . . . . ?
O5 C1 C10 F2 -179.7(4) . . . . ?
C9 C1 C10 F2 -1.2(6) . . . . ?
O5 C1 C10 F3 56.6(5) . . . . ?
C9 C1 C10 F3 -124.9(4) . . . . ?
O5 C1 C10 F4 -60.9(4) . . . . ?
C9 C1 C10 F4 117.6(4) . . . . ?
C16 N2 C11 C12 1.0(5) . . . . ?
Gd1 N2 C11 C12 -179.0(3) . . . . ?
C16 N2 C11 C17 -177.0(3) . . . . ?
Gd1 N2 C11 C17 3.0(4) . . . . ?
N2 C11 C12 C13 -1.1(5) . . . . ?
C17 C11 C12 C13 176.9(3) . . . . ?
C11 C12 C13 C15 0.4(6) . . . . ?
C11 C12 C13 C14 -179.9(4) . . . . ?
C12 C13 C15 C16 0.3(7) . . . . ?
C14 C13 C15 C16 -179.5(5) . . . . ?
C11 N2 C16 C15 -0.3(6) . . . . ?
Gd1 N2 C16 C15 179.7(4) . . . . ?
C13 C15 C16 N2 -0.3(7) . . . . ?
C18 N1 C17 C21 -1.5(5) . . . . ?
Gd1 N1 C17 C21 177.1(2) . . . . ?
C18 N1 C17 C11 176.7(3) . . . . ?
Gd1 N1 C17 C11 -4.7(4) . . . . ?
N2 C11 C17 N1 1.1(4) . . . . ?
C12 C11 C17 N1 -177.0(3) . . . . ?
N2 C11 C17 C21 179.3(3) . . . . ?
C12 C11 C17 C21 1.2(5) . . . . ?
C17 N1 C18 C19 1.4(6) . . . . ?
Gd1 N1 C18 C19 -177.2(3) . . . . ?
N1 C18 C19 C1A 0.2(7) . . . . ?
C18 C19 C1A C21 -1.8(6) . . . . ?
C18 C19 C1A C20 -178.8(4) . . . . ?
N1 C17 C21 C1A -0.1(5) . . . . ?
C11 C17 C21 C1A -178.1(3) . . . . ?
C19 C1A C21 C17 1.7(6) . . . . ?
C20 C1A C21 C17 178.7(4) . . . . ?
Gd1 O6 C22 C23 30.9(5) . . . . ?
Gd1 O6 C22 C31 -150.1(2) . . . . ?
O6 C22 C23 C24 3.0(6) . . . . ?
C31 C22 C23 C24 -175.9(3) . . . . ?
Gd1 O7 C24 C23 -23.2(4) . . . . ?
Gd1 O7 C24 C25 157.7(2) . . . . ?
C22 C23 C24 O7 -7.9(5) . . . . ?
C22 C23 C24 C25 171.1(3) . . . . ?
O7 C24 C25 C26 -28.5(4) . . . . ?
C23 C24 C25 C26 152.4(3) . . . . ?
O7 C24 C25 C30 148.9(4) . . . . ?
C23 C24 C25 C30 -30.2(5) . . . . ?
C30 C25 C26 C27 0.0(6) . . . . ?
C24 C25 C26 C27 177.5(4) . . . . ?
C25 C26 C27 C28 -1.7(8) . . . . ?
C26 C27 C28 C29 1.9(9) . . . . ?
C27 C28 C29 C30 -0.4(10) . . . . ?
C28 C29 C30 C25 -1.3(9) . . . . ?
C26 C25 C30 C29 1.5(7) . . . . ?
C24 C25 C30 C29 -175.9(4) . . . . ?
O6 C22 C31 F10 58.0(4) . . . . ?
C23 C22 C31 F10 -122.8(4) . . . . ?
O6 C22 C31 F8 -61.0(5) . . . . ?
C23 C22 C31 F8 118.1(4) . . . . ?
O6 C22 C31 F9 178.0(3) . . . . ?
C23 C22 C31 F9 -2.9(5) . . . . ?
Gd1 O11 C32 C33 27.5(6) . . . . ?
Gd1 O11 C32 C41 -153.8(3) . . . . ?
O11 C32 C33 C34 0.7(7) . . . . ?
C41 C32 C33 C34 -178.0(4) . . . . ?
Gd1 O12 C34 C33 -22.5(5) . . . . ?
Gd1 O12 C34 C35 156.5(2) . . . . ?
C32 C33 C34 O12 -3.9(6) . . . . ?
C32 C33 C34 C35 177.2(4) . . . . ?
O12 C34 C35 C40 -10.2(5) . . . . ?
C33 C34 C35 C40 168.8(4) . . . . ?
O12 C34 C35 C36 169.4(4) . . . . ?
C33 C34 C35 C36 -11.7(6) . . . . ?
C40 C35 C36 C37 -0.8(7) . . . . ?
C34 C35 C36 C37 179.7(4) . . . . ?
C35 C36 C37 C38 -0.7(7) . . . . ?
C36 C37 C38 C39 1.0(8) . . . . ?
C37 C38 C39 C40 0.2(8) . . . . ?
C36 C35 C40 C39 2.0(7) . . . . ?
C34 C35 C40 C39 -178.5(4) . . . . ?
C38 C39 C40 C35 -1.7(8) . . . . ?
O11 C32 C41 F14 -59.6(5) . . . . ?
C33 C32 C41 F14 119.3(4) . . . . ?
O11 C32 C41 F15 176.5(4) . . . . ?
C33 C32 C41 F15 -4.6(7) . . . . ?
O11 C32 C41 F13 56.7(5) . . . . ?
C33 C32 C41 F13 -124.4(4) . . . . ?
C46 C43 C44 C45 177.6(9) . . . . ?
C47 C42 C46 C43 -177.7(9) . . . . ?
C44 C43 C46 C42 171.4(9) . . . . ?
C46 C42 C47 C48 174.5(11) . . . . ?
